data_7039475
loop_
_publ_author_name
'Duan, Xin-E'
'Tong, Hong-Bo'
'Wei, Xue-Hong'
'Shi, He-Ping'
'Bai, Sheng-Di'
'Bai, Tao'
'Zhang, Jing'
'Zhang, Yong-Bin'
'Liu, Dian-Sheng'

_publ_section_title
;
 Coordination reactions of
 2-pyridinecarboxaldehyde-phenylhydrazonatolithium with selected
 transition metal (Zn, Sn, Fe, Co, Ni and Zr) chlorides and its coupling
 reaction with dichloromethane.
;
_journal_issue 27
_journal_name_full 'Dalton transactions (Cambridge, England : 2003)'
_journal_page_first 11061
_journal_page_last 11070
_journal_paper_doi 10.1039/c6dt01183g
_journal_volume 45
_journal_year 2016
_chemical_formula_moiety '2(C24 H20 N6 Ni), C4 H10 O2'
_chemical_formula_sum 'C52 H50 N12 Ni2 O2'
_chemical_formula_weight 992.46
_chemical_name_systematic
; 
 ? 
;
_space_group_IT_number 2
_symmetry_cell_setting triclinic
_symmetry_space_group_name_Hall '-P 1'
_symmetry_space_group_name_H-M 'P -1'
_atom_sites_solution_hydrogens geom
_atom_sites_solution_primary direct
_atom_sites_solution_secondary difmap
_audit_creation_method SHELXL-97
_audit_update_record
;
2016-05-25 deposited with the CCDC.
2016-06-10 downloaded from the CCDC.
;
_cell_angle_alpha 69.0760(10)
_cell_angle_beta 68.9690(10)
_cell_angle_gamma 85.9630(10)
_cell_formula_units_Z 2
_cell_length_a 13.3935(6)
_cell_length_b 13.9013(6)
_cell_length_c 14.3241(6)
_cell_measurement_reflns_used 9936
_cell_measurement_temperature 149(2)
_cell_measurement_theta_max 28.329
_cell_measurement_theta_min 2.982
_cell_volume 2320.04(18)
_computing_cell_refinement 'Bruker SMART'
_computing_data_collection 'Bruker SMART'
_computing_data_reduction 'Bruker SAINT'
_computing_molecular_graphics 'Bruker SHELXTL'
_computing_publication_material 'Bruker SHELXTL'
_computing_structure_refinement 'Bruker SHELXTL'
_computing_structure_solution 'Bruker SHELXTL'
_diffrn_ambient_temperature 149(2)
_diffrn_measured_fraction_theta_full 0.967
_diffrn_measured_fraction_theta_max 0.967
_diffrn_measurement_device_type 'CCD area detector'
_diffrn_measurement_method 'phi and omega scans'
_diffrn_radiation_monochromator graphite
_diffrn_radiation_source 'fine-focus sealed tube'
_diffrn_radiation_type MoK\a
_diffrn_radiation_wavelength 0.71073
_diffrn_reflns_av_R_equivalents 0.0254
_diffrn_reflns_av_sigmaI/netI 0.0341
_diffrn_reflns_limit_h_max 12
_diffrn_reflns_limit_h_min -15
_diffrn_reflns_limit_k_max 16
_diffrn_reflns_limit_k_min -16
_diffrn_reflns_limit_l_max 17
_diffrn_reflns_limit_l_min -17
_diffrn_reflns_number 17408
_diffrn_reflns_theta_full 25.05
_diffrn_reflns_theta_max 25.05
_diffrn_reflns_theta_min 2.98
_exptl_absorpt_coefficient_mu 0.868
_exptl_absorpt_correction_T_max 0.8455
_exptl_absorpt_correction_T_min 0.7807
_exptl_absorpt_correction_type multi-scan
_exptl_absorpt_process_details sadabs
_exptl_crystal_colour black
_exptl_crystal_density_diffrn 1.421
_exptl_crystal_density_method 'not measured'
_exptl_crystal_description rodlike
_exptl_crystal_F_000 1036
_exptl_crystal_size_max 0.30
_exptl_crystal_size_mid 0.20
_exptl_crystal_size_min 0.20
_refine_diff_density_max 1.465
_refine_diff_density_min -0.293
_refine_diff_density_rms 0.068
_refine_ls_extinction_method none
_refine_ls_goodness_of_fit_ref 1.008
_refine_ls_hydrogen_treatment constr
_refine_ls_matrix_type full
_refine_ls_number_parameters 632
_refine_ls_number_reflns 7942
_refine_ls_number_restraints 0
_refine_ls_restrained_S_all 1.008
_refine_ls_R_factor_all 0.0471
_refine_ls_R_factor_gt 0.0391
_refine_ls_shift/su_max 0.001
_refine_ls_shift/su_mean 0.000
_refine_ls_structure_factor_coef Fsqd
_refine_ls_weighting_details 'calc w=1/[\s^2^(Fo^2^)+(0.0573P)^2^+2.6006P] where P=(Fo^2^+2Fc^2^)/3'
_refine_ls_weighting_scheme calc
_refine_ls_wR_factor_gt 0.1006
_refine_ls_wR_factor_ref 0.1066
_reflns_number_gt 6817
_reflns_number_total 7942
_reflns_threshold_expression >2sigma(I)
_cod_data_source_file c6dt01183g2.cif
_cod_data_source_block 7
_cod_depositor_comments
;
The following automatic conversions were performed:

'_symmetry_cell_setting' value 'Triclinic' changed to 'triclinic'
according to
/usr/data/users/saulius/crontab/automatic-downloads/rss-feeds/RSC/lib/dictionaries/cif_core.dic
dictionary named 'cif_core.dic' version 2.4.2 from 2011-04-26.

Automatic conversion script
Id: cif_fix_values 4268 2015-11-12 08:31:59Z antanas 

 Adding full bibliography for 7039469--7039475.cif.
;
_cod_original_cell_volume 2320.04(17)
_cod_original_sg_symbol_H-M 'P-1   '
_cod_database_code 7039475

loop_
_symmetry_equiv_pos_as_xyz
'x, y, z'
'-x, -y, -z'

loop_
_atom_site_label
_atom_site_type_symbol
_atom_site_fract_x
_atom_site_fract_y
_atom_site_fract_z
_atom_site_U_iso_or_equiv
_atom_site_adp_type
_atom_site_occupancy
_atom_site_symmetry_multiplicity
_atom_site_calc_flag
_atom_site_refinement_flags
_atom_site_disorder_assembly
_atom_site_disorder_group
Ni1 Ni 0.10245(3) 0.80363(2) 0.25410(3) 0.01887(10) Uani 1 1 d . A 1
N1 N 0.24700(18) 0.75415(16) 0.20871(16) 0.0210(5) Uani 1 1 d . A 1
N2 N 0.08629(19) 0.63258(17) 0.18387(19) 0.0274(5) Uani 1 1 d . A 1
N3 N 0.03741(18) 0.70057(16) 0.23034(17) 0.0206(5) Uani 1 1 d . A 1
N4 N 0.11733(17) 0.94696(16) 0.15203(17) 0.0209(5) Uani 1 1 d . A 1
N5 N 0.09969(18) 0.94272(16) 0.36939(17) 0.0211(5) Uani 1 1 d . A 1
N6 N 0.08195(17) 0.84730(15) 0.37277(16) 0.0181(4) Uani 1 1 d . A 1
C1 C 0.1896(2) 0.6260(2) 0.1553(2) 0.0291(6) Uani 1 1 d . A 1
H1 H 0.2160 0.5774 0.1209 0.035 Uiso 1 1 calc R A 1
C2 C 0.2714(2) 0.6785(2) 0.1661(2) 0.0233(6) Uani 1 1 d . A 1
C3 C 0.3781(2) 0.6508(2) 0.1331(2) 0.0312(7) Uani 1 1 d . A 1
H3 H 0.3954 0.5981 0.1032 0.037 Uiso 1 1 calc R A 1
C4 C 0.4572(2) 0.6985(2) 0.1435(2) 0.0346(7) Uani 1 1 d . A 1
H4 H 0.5291 0.6796 0.1208 0.042 Uiso 1 1 calc R A 1
C5 C 0.4307(2) 0.7754(2) 0.1880(2) 0.0335(7) Uani 1 1 d . A 1
H5 H 0.4840 0.8097 0.1965 0.040 Uiso 1 1 calc R A 1
C6 C 0.3265(2) 0.8003(2) 0.2189(2) 0.0277(6) Uani 1 1 d . A 1
H6 H 0.3086 0.8528 0.2491 0.033 Uiso 1 1 calc R A 1
C7 C -0.0753(2) 0.6945(2) 0.2578(2) 0.0213(5) Uani 1 1 d . A 1
C8 C -0.1303(2) 0.6292(2) 0.2357(2) 0.0267(6) Uani 1 1 d . A 1
H8 H -0.0924 0.5836 0.2012 0.032 Uiso 1 1 calc R A 1
C9 C -0.2410(2) 0.6308(2) 0.2643(2) 0.0327(7) Uani 1 1 d . A 1
H9 H -0.2779 0.5860 0.2488 0.039 Uiso 1 1 calc R A 1
C10 C -0.2984(2) 0.6957(2) 0.3146(2) 0.0355(7) Uani 1 1 d . A 1
H10 H -0.3739 0.6967 0.3326 0.043 Uiso 1 1 calc R A 1
C11 C -0.2448(3) 0.7594(3) 0.3386(3) 0.0408(8) Uani 1 1 d . A 1
H11 H -0.2834 0.8040 0.3741 0.049 Uiso 1 1 calc R A 1
C12 C -0.1346(2) 0.7582(2) 0.3111(3) 0.0349(7) Uani 1 1 d . A 1
H12 H -0.0986 0.8018 0.3289 0.042 Uiso 1 1 calc R A 1
C13 C 0.1261(2) 1.02104(19) 0.2796(2) 0.0243(6) Uani 1 1 d . A 1
H13 H 0.1431 1.0836 0.2849 0.029 Uiso 1 1 calc R A 1
C14 C 0.1344(2) 1.0305(2) 0.1731(2) 0.0228(6) Uani 1 1 d . A 1
C15 C 0.1592(2) 1.1280(2) 0.0917(2) 0.0311(7) Uani 1 1 d . A 1
H15 H 0.1735 1.1861 0.1062 0.037 Uiso 1 1 calc R A 1
C16 C 0.1631(3) 1.1400(2) -0.0092(2) 0.0384(8) Uani 1 1 d . A 1
H16 H 0.1795 1.2060 -0.0646 0.046 Uiso 1 1 calc R A 1
C17 C 0.1427(3) 1.0541(3) -0.0285(2) 0.0375(7) Uani 1 1 d . A 1
H17 H 0.1443 1.0601 -0.0972 0.045 Uiso 1 1 calc R A 1
C18 C 0.1201(2) 0.9599(2) 0.0533(2) 0.0298(6) Uani 1 1 d . A 1
H18 H 0.1058 0.9012 0.0397 0.036 Uiso 1 1 calc R A 1
C19 C 0.04930(19) 0.77428(19) 0.4783(2) 0.0176(5) Uani 1 1 d . A 1
C20 C 0.0482(2) 0.6689(2) 0.4920(2) 0.0208(5) Uani 1 1 d . A 1
H20 H 0.0682 0.6491 0.4311 0.025 Uiso 1 1 calc R A 1
C21 C 0.0180(2) 0.5934(2) 0.5940(2) 0.0230(6) Uani 1 1 d . A 1
H21 H 0.0182 0.5226 0.6020 0.028 Uiso 1 1 calc R A 1
C22 C -0.0124(2) 0.6209(2) 0.6837(2) 0.0225(6) Uani 1 1 d . A 1
H22 H -0.0321 0.5693 0.7532 0.027 Uiso 1 1 calc R A 1
C23 C -0.0136(2) 0.7250(2) 0.6709(2) 0.0233(6) Uani 1 1 d . A 1
H23 H -0.0348 0.7442 0.7322 0.028 Uiso 1 1 calc R A 1
C24 C 0.0158(2) 0.8009(2) 0.5698(2) 0.0198(5) Uani 1 1 d . A 1
H24 H 0.0132 0.8716 0.5627 0.024 Uiso 1 1 calc R A 1
Ni2 Ni 0.53153(2) 0.32291(2) 0.29679(2) 0.01773(10) Uani 1 1 d . B 1
N7 N 0.42893(17) 0.41435(16) 0.35487(16) 0.0195(4) Uani 1 1 d . B 1
N8 N 0.32395(18) 0.27789(18) 0.28901(18) 0.0252(5) Uani 1 1 d . B 1
N9 N 0.43072(17) 0.26880(16) 0.25751(16) 0.0189(4) Uani 1 1 d . B 1
N10 N 0.56168(17) 0.22366(16) 0.42069(17) 0.0196(5) Uani 1 1 d . B 1
N11 N 0.75097(17) 0.37561(17) 0.27236(17) 0.0221(5) Uani 1 1 d . B 1
N12 N 0.67402(16) 0.38801(16) 0.22996(16) 0.0182(4) Uani 1 1 d . B 1
C25 C 0.2785(2) 0.3381(2) 0.3419(2) 0.0274(6) Uani 1 1 d . B 1
H25 H 0.2026 0.3360 0.3632 0.033 Uiso 1 1 calc R B 1
C26 C 0.3228(2) 0.4077(2) 0.3740(2) 0.0213(5) Uani 1 1 d . B 1
C27 C 0.2539(2) 0.4706(2) 0.4233(2) 0.0301(6) Uani 1 1 d . B 1
H27 H 0.1792 0.4649 0.4373 0.036 Uiso 1 1 calc R B 1
C28 C 0.2932(2) 0.5400(2) 0.4512(2) 0.0339(7) Uani 1 1 d . B 1
H28 H 0.2465 0.5821 0.4851 0.041 Uiso 1 1 calc R B 1
C29 C 0.4028(2) 0.5477(2) 0.4290(2) 0.0316(7) Uani 1 1 d . B 1
H29 H 0.4330 0.5962 0.4460 0.038 Uiso 1 1 calc R B 1
C30 C 0.4665(2) 0.4840(2) 0.3820(2) 0.0273(6) Uani 1 1 d . B 1
H30 H 0.5412 0.4891 0.3678 0.033 Uiso 1 1 calc R B 1
C31 C 0.4642(2) 0.20318(19) 0.1980(2) 0.0209(5) Uani 1 1 d . B 1
C32 C 0.3957(2) 0.1526(2) 0.1738(2) 0.0271(6) Uani 1 1 d . B 1
H32 H 0.3212 0.1631 0.1967 0.033 Uiso 1 1 calc R B 1
C33 C 0.4350(3) 0.0871(2) 0.1165(2) 0.0336(7) Uani 1 1 d . B 1
H33 H 0.3871 0.0532 0.1010 0.040 Uiso 1 1 calc R B 1
C34 C 0.5429(3) 0.0709(2) 0.0819(2) 0.0374(7) Uani 1 1 d . B 1
H34 H 0.5692 0.0250 0.0441 0.045 Uiso 1 1 calc R B 1
C35 C 0.6120(3) 0.1222(3) 0.1030(3) 0.0425(8) Uani 1 1 d . B 1
H35 H 0.6865 0.1122 0.0787 0.051 Uiso 1 1 calc R B 1
C36 C 0.5737(2) 0.1884(2) 0.1594(2) 0.0330(7) Uani 1 1 d . B 1
H36 H 0.6226 0.2242 0.1719 0.040 Uiso 1 1 calc R B 1
C37 C 0.7373(2) 0.3082(2) 0.3671(2) 0.0236(6) Uani 1 1 d . B 1
H37 H 0.7942 0.3094 0.3915 0.028 Uiso 1 1 calc R B 1
C38 C 0.6508(2) 0.2316(2) 0.4420(2) 0.0199(5) Uani 1 1 d . B 1
C39 C 0.6624(2) 0.1627(2) 0.5365(2) 0.0297(6) Uani 1 1 d . B 1
H39 H 0.7249 0.1686 0.5514 0.036 Uiso 1 1 calc R B 1
C40 C 0.5830(3) 0.0870(2) 0.6073(2) 0.0333(7) Uani 1 1 d . B 1
H40 H 0.5898 0.0407 0.6717 0.040 Uiso 1 1 calc R B 1
C41 C 0.4928(2) 0.0790(2) 0.5838(2) 0.0335(7) Uani 1 1 d . B 1
H41 H 0.4373 0.0267 0.6312 0.040 Uiso 1 1 calc R B 1
C42 C 0.4854(2) 0.1480(2) 0.4911(2) 0.0262(6) Uani 1 1 d . B 1
H42 H 0.4234 0.1425 0.4754 0.031 Uiso 1 1 calc R B 1
C43 C 0.7060(2) 0.46304(19) 0.1256(2) 0.0186(5) Uani 1 1 d . B 1
C44 C 0.8109(2) 0.5065(2) 0.0670(2) 0.0239(6) Uani 1 1 d . B 1
H44 H 0.8652 0.4857 0.0970 0.029 Uiso 1 1 calc R B 1
C45 C 0.8358(2) 0.5801(2) -0.0353(2) 0.0286(6) Uani 1 1 d . B 1
H45 H 0.9072 0.6094 -0.0744 0.034 Uiso 1 1 calc R B 1
C46 C 0.7586(2) 0.6117(2) -0.0815(2) 0.0254(6) Uani 1 1 d . B 1
H46 H 0.7764 0.6627 -0.1512 0.030 Uiso 1 1 calc R B 1
C47 C 0.6560(2) 0.5678(2) -0.0249(2) 0.0251(6) Uani 1 1 d . B 1
H47 H 0.6028 0.5877 -0.0565 0.030 Uiso 1 1 calc R B 1
C48 C 0.6285(2) 0.4944(2) 0.0785(2) 0.0236(6) Uani 1 1 d . B 1
H48 H 0.5567 0.4657 0.1169 0.028 Uiso 1 1 calc R B 1
C49 C 0.2011(3) 1.0567(3) 0.5109(3) 0.0455(8) Uani 1 1 d . C 1
H49A H 0.2557 1.0619 0.4415 0.068 Uiso 1 1 calc R C 1
H49B H 0.1762 1.1253 0.5083 0.068 Uiso 1 1 calc R C 1
H49C H 0.1406 1.0104 0.5268 0.068 Uiso 1 1 calc R C 1
C50 C 0.1019(3) 0.7570(3) 0.9112(3) 0.0520(9) Uani 1 1 d . C 1
H50A H 0.0701 0.7336 0.9895 0.078 Uiso 1 1 calc R C 1
H50B H 0.1682 0.7226 0.8901 0.078 Uiso 1 1 calc R C 1
H50C H 0.0512 0.7401 0.8833 0.078 Uiso 1 1 calc R C 1
O1 O 0.24499(18) 1.01779(19) 0.59016(17) 0.0439(6) Uani 1 1 d . C 1
O2 O 0.1246(2) 0.86240(19) 0.87009(19) 0.0557(7) Uani 1 1 d . C 1
C51A C 0.1906(8) 0.9945(7) 0.7028(7) 0.042(2) Uani 0.38 1 d P C 1
H51A H 0.1214 1.0273 0.7167 0.050 Uiso 0.38 1 calc PR C 1
H51B H 0.2350 1.0199 0.7326 0.050 Uiso 0.38 1 calc PR C 1
C52A C 0.1726(7) 0.8798(6) 0.7522(7) 0.0293(19) Uani 0.38 1 d P C 1
H52A H 0.2409 0.8458 0.7348 0.035 Uiso 0.38 1 calc PR C 1
H52B H 0.1225 0.8540 0.7285 0.035 Uiso 0.38 1 calc PR C 1
C51B C 0.1557(4) 0.9572(4) 0.6857(4) 0.0261(10) Uani 0.62 1 d P C 1
H51C H 0.1255 0.9024 0.6725 0.031 Uiso 0.62 1 calc PR C 1
H51D H 0.0980 1.0018 0.7080 0.031 Uiso 0.62 1 calc PR C 1
C52B C 0.2064(5) 0.9116(6) 0.7686(4) 0.0418(14) Uani 0.62 1 d P C 1
H52C H 0.2574 0.8607 0.7493 0.050 Uiso 0.62 1 calc PR C 1
H52D H 0.2465 0.9667 0.7720 0.050 Uiso 0.62 1 calc PR C 1

loop_
_atom_site_aniso_label
_atom_site_aniso_U_11
_atom_site_aniso_U_22
_atom_site_aniso_U_33
_atom_site_aniso_U_23
_atom_site_aniso_U_13
_atom_site_aniso_U_12
Ni1 0.02326(19) 0.01551(17) 0.01894(17) -0.00916(14) -0.00610(14) 0.00295(13)
N1 0.0257(12) 0.0179(11) 0.0172(10) -0.0051(9) -0.0065(9) 0.0022(9)
N2 0.0303(13) 0.0229(12) 0.0316(13) -0.0166(11) -0.0073(11) 0.0026(10)
N3 0.0243(12) 0.0167(11) 0.0211(11) -0.0085(9) -0.0068(9) 0.0024(9)
N4 0.0212(11) 0.0211(11) 0.0192(11) -0.0082(9) -0.0058(9) 0.0055(9)
N5 0.0246(12) 0.0169(11) 0.0219(11) -0.0091(9) -0.0060(9) -0.0008(9)
N6 0.0208(11) 0.0153(10) 0.0181(10) -0.0069(9) -0.0061(9) 0.0009(8)
C1 0.0303(16) 0.0241(14) 0.0359(16) -0.0193(13) -0.0068(13) 0.0034(12)
C2 0.0295(15) 0.0174(13) 0.0199(13) -0.0070(11) -0.0055(11) 0.0046(11)
C3 0.0309(16) 0.0269(15) 0.0359(16) -0.0166(13) -0.0079(13) 0.0084(12)
C4 0.0238(15) 0.0371(17) 0.0387(17) -0.0155(14) -0.0052(13) 0.0070(13)
C5 0.0252(15) 0.0400(17) 0.0384(17) -0.0173(14) -0.0116(13) 0.0023(13)
C6 0.0297(15) 0.0282(15) 0.0295(14) -0.0150(12) -0.0108(12) 0.0021(12)
C7 0.0252(14) 0.0197(13) 0.0187(12) -0.0053(11) -0.0089(11) 0.0014(11)
C8 0.0341(16) 0.0208(13) 0.0267(14) -0.0088(12) -0.0120(12) 0.0009(12)
C9 0.0335(17) 0.0294(15) 0.0340(16) -0.0076(13) -0.0126(14) -0.0069(13)
C10 0.0248(15) 0.0406(18) 0.0373(17) -0.0102(15) -0.0096(13) -0.0026(13)
C11 0.0307(17) 0.049(2) 0.0481(19) -0.0288(17) -0.0098(15) 0.0086(15)
C12 0.0294(16) 0.0408(17) 0.0437(18) -0.0266(15) -0.0119(14) 0.0026(13)
C13 0.0275(14) 0.0144(12) 0.0272(14) -0.0075(11) -0.0049(12) -0.0029(11)
C14 0.0193(13) 0.0190(13) 0.0239(13) -0.0065(11) -0.0022(11) 0.0027(10)
C15 0.0327(16) 0.0219(14) 0.0310(15) -0.0047(12) -0.0073(13) 0.0019(12)
C16 0.0429(19) 0.0299(16) 0.0258(15) 0.0042(13) -0.0081(14) 0.0057(14)
C17 0.0417(18) 0.0434(18) 0.0214(14) -0.0060(14) -0.0115(13) 0.0111(15)
C18 0.0358(16) 0.0334(16) 0.0224(14) -0.0125(13) -0.0119(13) 0.0092(13)
C19 0.0122(12) 0.0200(12) 0.0192(12) -0.0055(10) -0.0056(10) 0.0004(10)
C20 0.0205(13) 0.0211(13) 0.0212(13) -0.0086(11) -0.0072(11) 0.0037(10)
C21 0.0238(14) 0.0173(13) 0.0254(14) -0.0050(11) -0.0092(11) 0.0043(11)
C22 0.0183(13) 0.0252(14) 0.0193(13) -0.0025(11) -0.0064(11) -0.0005(11)
C23 0.0186(13) 0.0296(14) 0.0208(13) -0.0086(12) -0.0060(11) -0.0002(11)
C24 0.0192(13) 0.0201(13) 0.0214(13) -0.0082(11) -0.0079(11) 0.0000(10)
Ni2 0.01167(17) 0.02187(18) 0.01934(17) -0.00638(14) -0.00637(13) 0.00233(13)
N7 0.0162(11) 0.0221(11) 0.0187(10) -0.0053(9) -0.0063(9) 0.0010(9)
N8 0.0160(11) 0.0327(13) 0.0297(12) -0.0137(11) -0.0090(10) 0.0023(9)
N9 0.0154(11) 0.0209(11) 0.0191(10) -0.0058(9) -0.0064(9) 0.0032(8)
N10 0.0170(11) 0.0215(11) 0.0194(11) -0.0072(9) -0.0059(9) 0.0036(9)
N11 0.0167(11) 0.0276(12) 0.0232(11) -0.0087(10) -0.0087(9) 0.0016(9)
N12 0.0139(10) 0.0212(11) 0.0183(10) -0.0047(9) -0.0065(9) 0.0007(8)
C25 0.0147(13) 0.0390(16) 0.0361(15) -0.0204(14) -0.0113(12) 0.0046(12)
C26 0.0154(12) 0.0275(14) 0.0202(12) -0.0064(11) -0.0081(10) 0.0048(10)
C27 0.0195(14) 0.0409(17) 0.0353(16) -0.0213(14) -0.0094(12) 0.0095(12)
C28 0.0265(15) 0.0419(18) 0.0395(17) -0.0255(15) -0.0099(13) 0.0126(13)
C29 0.0315(16) 0.0331(16) 0.0382(16) -0.0213(14) -0.0132(13) 0.0034(13)
C30 0.0190(14) 0.0314(15) 0.0339(15) -0.0144(13) -0.0092(12) 0.0007(11)
C31 0.0245(14) 0.0188(12) 0.0164(12) -0.0022(10) -0.0081(11) 0.0020(10)
C32 0.0298(15) 0.0268(14) 0.0259(14) -0.0083(12) -0.0121(12) 0.0009(12)
C33 0.0470(19) 0.0286(15) 0.0286(15) -0.0115(13) -0.0154(14) -0.0007(13)
C34 0.051(2) 0.0325(16) 0.0309(16) -0.0187(14) -0.0109(15) 0.0094(14)
C35 0.0339(18) 0.053(2) 0.0458(19) -0.0280(17) -0.0113(15) 0.0129(15)
C36 0.0252(15) 0.0414(18) 0.0403(17) -0.0247(15) -0.0114(13) 0.0063(13)
C37 0.0180(13) 0.0311(15) 0.0254(14) -0.0101(12) -0.0123(11) 0.0022(11)
C38 0.0187(13) 0.0235(13) 0.0185(12) -0.0095(11) -0.0067(10) 0.0061(10)
C39 0.0288(15) 0.0347(16) 0.0261(14) -0.0078(13) -0.0144(13) 0.0062(12)
C40 0.0384(18) 0.0324(16) 0.0237(14) -0.0031(13) -0.0128(13) 0.0069(13)
C41 0.0300(16) 0.0286(15) 0.0291(15) -0.0005(13) -0.0046(13) -0.0040(12)
C42 0.0224(14) 0.0251(14) 0.0255(14) -0.0048(12) -0.0062(12) -0.0001(11)
C43 0.0199(13) 0.0157(12) 0.0191(12) -0.0071(10) -0.0049(10) 0.0019(10)
C44 0.0221(14) 0.0283(14) 0.0233(13) -0.0101(12) -0.0088(11) -0.0018(11)
C45 0.0294(15) 0.0252(14) 0.0257(14) -0.0069(12) -0.0043(12) -0.0079(12)
C46 0.0364(16) 0.0179(13) 0.0193(13) -0.0058(11) -0.0074(12) -0.0028(11)
C47 0.0283(15) 0.0249(14) 0.0211(13) -0.0014(11) -0.0143(12) 0.0004(11)
C48 0.0197(13) 0.0243(14) 0.0233(13) -0.0073(11) -0.0054(11) 0.0035(11)
C49 0.043(2) 0.052(2) 0.055(2) -0.0242(18) -0.0289(18) 0.0084(16)
C50 0.048(2) 0.044(2) 0.063(2) -0.0203(19) -0.0168(19) 0.0013(17)
O1 0.0348(12) 0.0572(15) 0.0308(12) -0.0080(11) -0.0102(10) 0.0069(11)
O2 0.0637(18) 0.0440(14) 0.0356(13) -0.0087(11) 0.0031(12) 0.0069(12)
C51A 0.043(6) 0.040(6) 0.032(5) -0.011(5) -0.003(4) -0.004(4)
C52A 0.027(5) 0.029(5) 0.039(5) -0.021(4) -0.012(4) 0.004(3)
C51B 0.019(2) 0.028(3) 0.033(3) -0.013(2) -0.010(2) -0.002(2)
C52B 0.037(3) 0.057(4) 0.028(3) -0.015(3) -0.007(3) 0.002(3)

loop_
_atom_type_symbol
_atom_type_description
_atom_type_scat_dispersion_real
_atom_type_scat_dispersion_imag
_atom_type_scat_source
C C 0.0033 0.0016 'International Tables Vol C Tables 4.2.6.8 and 6.1.1.4'
H H 0.0000 0.0000 'International Tables Vol C Tables 4.2.6.8 and 6.1.1.4'
N N 0.0061 0.0033 'International Tables Vol C Tables 4.2.6.8 and 6.1.1.4'
Ni Ni 0.3393 1.1124 'International Tables Vol C Tables 4.2.6.8 and 6.1.1.4'
O O 0.0106 0.0060 'International Tables Vol C Tables 4.2.6.8 and 6.1.1.4'

loop_
_geom_angle_atom_site_label_1
_geom_angle_atom_site_label_2
_geom_angle_atom_site_label_3
_geom_angle
N3 Ni1 N6 136.16(9)
N3 Ni1 N1 93.80(9)
N6 Ni1 N1 109.60(9)
N3 Ni1 N4 117.26(9)
N6 Ni1 N4 93.04(9)
N1 Ni1 N4 103.94(9)
C6 N1 C2 118.9(2)
C6 N1 Ni1 117.38(18)
C2 N1 Ni1 123.73(19)
C1 N2 N3 121.0(2)
N2 N3 C7 112.6(2)
N2 N3 Ni1 127.95(18)
C7 N3 Ni1 119.38(16)
C18 N4 C14 119.0(2)
C18 N4 Ni1 117.24(18)
C14 N4 Ni1 123.49(18)
C13 N5 N6 120.9(2)
N5 N6 C19 111.9(2)
N5 N6 Ni1 127.76(16)
C19 N6 Ni1 120.22(16)
N2 C1 C2 132.0(2)
N1 C2 C3 119.3(3)
N1 C2 C1 121.0(2)
C3 C2 C1 119.7(2)
C4 C3 C2 121.0(3)
C3 C4 C5 118.9(3)
C6 C5 C4 118.4(3)
N1 C6 C5 123.5(3)
C8 C7 C12 118.1(3)
C8 C7 N3 124.5(2)
C12 C7 N3 117.4(2)
C9 C8 C7 119.8(3)
C10 C9 C8 121.6(3)
C9 C10 C11 119.0(3)
C10 C11 C12 120.1(3)
C11 C12 C7 121.4(3)
N5 C13 C14 132.0(2)
N4 C14 C15 120.0(3)
N4 C14 C13 120.8(2)
C15 C14 C13 119.1(2)
C16 C15 C14 120.4(3)
C15 C16 C17 118.7(3)
C18 C17 C16 118.9(3)
N4 C18 C17 123.0(3)
C24 C19 C20 118.2(2)
C24 C19 N6 123.7(2)
C20 C19 N6 118.0(2)
C21 C20 C19 120.6(2)
C22 C21 C20 120.5(2)
C21 C22 C23 119.2(2)
C24 C23 C22 121.0(2)
C23 C24 C19 120.5(2)
N12 Ni2 N9 138.17(9)
N12 Ni2 N7 110.23(9)
N9 Ni2 N7 93.35(9)
N12 Ni2 N10 93.24(9)
N9 Ni2 N10 113.87(9)
N7 Ni2 N10 105.21(9)
C30 N7 C26 118.3(2)
C30 N7 Ni2 117.74(18)
C26 N7 Ni2 123.85(18)
C25 N8 N9 121.3(2)
N8 N9 C31 112.3(2)
N8 N9 Ni2 127.27(17)
C31 N9 Ni2 120.12(17)
C42 N10 C38 118.7(2)
C42 N10 Ni2 117.49(18)
C38 N10 Ni2 123.65(17)
C37 N11 N12 121.2(2)
N11 N12 C43 112.2(2)
N11 N12 Ni2 127.94(16)
C43 N12 Ni2 119.82(16)
N8 C25 C26 131.6(2)
N7 C26 C27 120.2(2)
N7 C26 C25 120.9(2)
C27 C26 C25 118.9(2)
C28 C27 C26 120.7(3)
C27 C28 C29 118.6(3)
C30 C29 C28 118.6(3)
N7 C30 C29 123.6(3)
C32 C31 C36 117.6(2)
C32 C31 N9 124.5(2)
C36 C31 N9 117.9(2)
C33 C32 C31 120.9(3)
C34 C33 C32 120.7(3)
C35 C34 C33 119.1(3)
C34 C35 C36 120.7(3)
C35 C36 C31 121.0(3)
N11 C37 C38 131.6(2)
N10 C38 C39 120.3(2)
N10 C38 C37 121.1(2)
C39 C38 C37 118.6(2)
C40 C39 C38 119.7(3)
C39 C40 C41 119.4(3)
C42 C41 C40 118.5(3)
N10 C42 C41 123.4(3)
C48 C43 C44 118.6(2)
C48 C43 N12 117.9(2)
C44 C43 N12 123.5(2)
C45 C44 C43 119.9(3)
C46 C45 C44 121.4(3)
C47 C46 C45 118.8(2)
C46 C47 C48 121.1(3)
C47 C48 C43 120.2(3)
C49 O1 C51A 127.0(5)
C49 O1 C51B 104.6(3)
C51A O1 C51B 34.8(4)
C50 O2 C52B 121.4(4)
C50 O2 C52A 100.0(4)
C52B O2 C52A 31.3(3)
O1 C51A C52A 106.2(8)
C51A C52A O2 102.3(7)
O1 C51B C52B 103.5(4)
O2 C52B C51B 109.1(5)

loop_
_geom_bond_atom_site_label_1
_geom_bond_atom_site_label_2
_geom_bond_distance
Ni1 N3 1.914(2)
Ni1 N6 1.927(2)
Ni1 N1 1.968(2)
Ni1 N4 1.978(2)
N1 C6 1.357(4)
N1 C2 1.361(3)
N2 C1 1.302(4)
N2 N3 1.347(3)
N3 C7 1.417(3)
N4 C18 1.347(3)
N4 C14 1.353(3)
N5 C13 1.301(3)
N5 N6 1.345(3)
N6 C19 1.414(3)
C1 C2 1.439(4)
C2 C3 1.408(4)
C3 C4 1.366(4)
C4 C5 1.395(4)
C5 C6 1.365(4)
C7 C8 1.391(4)
C7 C12 1.396(4)
C8 C9 1.390(4)
C9 C10 1.376(4)
C10 C11 1.379(4)
C11 C12 1.385(4)
C13 C14 1.446(4)
C14 C15 1.401(4)
C15 C16 1.377(4)
C16 C17 1.383(5)
C17 C18 1.373(4)
C19 C24 1.399(4)
C19 C20 1.407(3)
C20 C21 1.393(4)
C21 C22 1.384(4)
C22 C23 1.391(4)
C23 C24 1.386(4)
Ni2 N12 1.921(2)
Ni2 N9 1.923(2)
Ni2 N7 1.971(2)
Ni2 N10 1.976(2)
N7 C30 1.349(3)
N7 C26 1.351(3)
N8 C25 1.303(4)
N8 N9 1.348(3)
N9 C31 1.408(3)
N10 C42 1.349(3)
N10 C38 1.355(3)
N11 C37 1.300(3)
N11 N12 1.345(3)
N12 C43 1.413(3)
C25 C26 1.447(4)
C26 C27 1.406(4)
C27 C28 1.366(4)
C28 C29 1.390(4)
C29 C30 1.367(4)
C31 C32 1.397(4)
C31 C36 1.398(4)
C32 C33 1.392(4)
C33 C34 1.380(5)
C34 C35 1.380(5)
C35 C36 1.388(4)
C37 C38 1.446(4)
C38 C39 1.406(4)
C39 C40 1.374(4)
C40 C41 1.387(4)
C41 C42 1.365(4)
C43 C48 1.398(4)
C43 C44 1.398(4)
C44 C45 1.390(4)
C45 C46 1.385(4)
C46 C47 1.373(4)
C47 C48 1.397(4)
C49 O1 1.387(4)
C50 O2 1.379(4)
O1 C51A 1.433(9)
O1 C51B 1.468(5)
O2 C52B 1.427(6)
O2 C52A 1.508(9)
C51A C52A 1.492(13)
C51B C52B 1.501(8)
